data_4107115
loop_
_publ_author_name
'Masato Ohashi'
'Ippei Takeda'
'Masashi Ikawa'
'Sensuke Ogoshi'

_publ_contact_author_address
;
 Department of Applied Chemistry,
 Faculty of Engineering, Suita, Osaka 565-0871, Japan
 Center for Atomic and Molecular Technologies, Osaka University, 
 Suita, Osaka 565-0871, Japan
;
_publ_contact_author_email ohashi@chem.eng.osaka-u.ac.jp
_publ_contact_author_fax '+81 6 6879 7394'
_publ_contact_author_name 'Assit. Prof. Masato Ohashi'
_publ_contact_author_phone '+81 6 6879 7393'
_publ_section_title
;
 Nickel-Catalyzed Dehydrogenative [4 + 2] Cycloaddition of 1,3-Dienes with
 Nitriles
;
_journal_name_full 'Journal of the American Chemical Society'
_journal_page_first 18018
_journal_page_last 18021
_journal_paper_doi 10.1021/ja208162w
_journal_volume 133
_journal_year 2011
_chemical_formula_sum 'C45 H61 N Ni P'
_chemical_formula_weight 705.63
_chemical_name_systematic
; 
 ? 
;
_space_group_IT_number 2
_symmetry_cell_setting triclinic
_symmetry_space_group_name_Hall '-P 1'
_symmetry_space_group_name_H-M 'P -1'
_atom_sites_solution_hydrogens geom
_atom_sites_solution_primary direct
_atom_sites_solution_secondary difmap
_audit_creation_method SHELXL-97
_cell_angle_alpha 96.318(2)
_cell_angle_beta 97.314(2)
_cell_angle_gamma 108.600(2)
_cell_formula_units_Z 2
_cell_length_a 9.8805(6)
_cell_length_b 12.7636(8)
_cell_length_c 16.4167(8)
_cell_measurement_temperature 123(2)
_cell_volume 1921.07(19)
_computing_structure_refinement 'SHELXL-97 (Sheldrick, 1997)'
_computing_structure_solution 'SHELXS-97 (Sheldrick, 1990)'
_diffrn_ambient_temperature 123(2)
_diffrn_measured_fraction_theta_full 0.994
_diffrn_measured_fraction_theta_max 0.994
_diffrn_measurement_device_type 'Rigaku R-AXIS RAPID'
_diffrn_measurement_method \w
_diffrn_radiation_monochromator graphite
_diffrn_radiation_source 'fine-focus sealed tube'
_diffrn_radiation_type MoK\a
_diffrn_radiation_wavelength 0.71075
_diffrn_reflns_av_R_equivalents 0.0874
_diffrn_reflns_av_sigmaI/netI 0.1106
_diffrn_reflns_limit_h_max 11
_diffrn_reflns_limit_h_min -9
_diffrn_reflns_limit_k_max 15
_diffrn_reflns_limit_k_min -15
_diffrn_reflns_limit_l_max 19
_diffrn_reflns_limit_l_min -19
_diffrn_reflns_number 15141
_diffrn_reflns_theta_full 25.00
_diffrn_reflns_theta_max 25.00
_diffrn_reflns_theta_min 3.06
_diffrn_standards_number 0
_exptl_absorpt_coefficient_mu 0.578
_exptl_absorpt_correction_T_max 0.9444
_exptl_absorpt_correction_T_min 0.8456
_exptl_absorpt_correction_type multi-scan
_exptl_absorpt_process_details 'ABSCOR (Rigaku, 1995)'
_exptl_crystal_density_diffrn 1.220
_exptl_crystal_F_000 762
_exptl_crystal_size_max 0.30
_exptl_crystal_size_mid 0.20
_exptl_crystal_size_min 0.10
_refine_diff_density_max 1.451
_refine_diff_density_min -2.055
_refine_diff_density_rms 0.178
_refine_ls_extinction_method none
_refine_ls_goodness_of_fit_ref 1.163
_refine_ls_hydrogen_treatment constr
_refine_ls_matrix_type full
_refine_ls_number_parameters 434
_refine_ls_number_reflns 6727
_refine_ls_number_restraints 0
_refine_ls_restrained_S_all 1.163
_refine_ls_R_factor_all 0.1483
_refine_ls_R_factor_gt 0.0698
_refine_ls_shift/su_max 0.000
_refine_ls_shift/su_mean 0.000
_refine_ls_structure_factor_coef Fsqd
_refine_ls_weighting_details 'calc w=1/[\s^2^(Fo^2^)+(0.0294P)^2^+12.6272P] where P=(Fo^2^+2Fc^2^)/3'
_refine_ls_weighting_scheme calc
_refine_ls_wR_factor_gt 0.1386
_refine_ls_wR_factor_ref 0.2242
_reflns_number_gt 4066
_reflns_number_total 6727
_reflns_threshold_expression >2sigma(I)
_cod_data_source_file ja208162w_si_002_3.cif
_cod_data_source_block 23c
_cod_original_cell_volume 1921.06(19)
_cod_database_code 4107115

loop_
_symmetry_equiv_pos_as_xyz
'x, y, z'
'-x, -y, -z'

loop_
_atom_site_label
_atom_site_type_symbol
_atom_site_fract_x
_atom_site_fract_y
_atom_site_fract_z
_atom_site_U_iso_or_equiv
_atom_site_adp_type
_atom_site_occupancy
_atom_site_symmetry_multiplicity
_atom_site_calc_flag
_atom_site_refinement_flags
Ni1 Ni 0.00167(10) 0.31043(7) 0.21007(5) 0.0277(3) Uani 1 1 d .
P1 P 0.1514(2) 0.47548(15) 0.27270(11) 0.0281(4) Uani 1 1 d .
N1 N 0.0718(6) 0.2948(5) 0.1118(3) 0.0339(14) Uani 1 1 d .
H1 H 0.1418 0.3508 0.1002 0.041 Uiso 1 1 calc R
C1 C -0.1319(8) 0.2687(6) 0.2917(4) 0.0359(18) Uani 1 1 d .
H1A H -0.0973 0.2385 0.3401 0.043 Uiso 1 1 calc R
H1B H -0.1865 0.3194 0.3052 0.043 Uiso 1 1 calc R
C2 C -0.1843(8) 0.1935(6) 0.2138(4) 0.0325(16) Uani 1 1 d .
C3 C -0.0914(8) 0.1413(6) 0.1816(4) 0.0350(17) Uani 1 1 d .
C4 C -0.1032(8) 0.1101(6) 0.0885(4) 0.0310(16) Uani 1 1 d .
H4A H -0.0939 0.0353 0.0759 0.037 Uiso 1 1 calc R
H4B H -0.1994 0.1066 0.0598 0.037 Uiso 1 1 calc R
C5 C 0.0149(7) 0.1962(6) 0.0572(4) 0.0273(15) Uani 1 1 d .
C6 C -0.3226(7) 0.1892(6) 0.1602(4) 0.0276(15) Uani 1 1 d .
C7 C 0.0061(8) 0.1002(6) 0.2368(4) 0.0289(16) Uani 1 1 d .
C8 C 0.0434(7) 0.1719(6) -0.0212(4) 0.0285(15) Uani 1 1 d .
H8 H -0.0074 0.0969 -0.0476 0.034 Uiso 1 1 calc R
C9 C 0.1360(7) 0.2391(5) -0.0709(4) 0.0254(15) Uani 1 1 d .
C10 C 0.1203(8) 0.1997(6) -0.1559(4) 0.0346(17) Uani 1 1 d .
H10 H 0.0503 0.1283 -0.1782 0.042 Uiso 1 1 calc R
C11 C 0.2006(9) 0.2587(6) -0.2087(5) 0.0391(18) Uani 1 1 d .
H11 H 0.1852 0.2280 -0.2658 0.047 Uiso 1 1 calc R
C12 C 0.3040(9) 0.3632(6) -0.1787(5) 0.0406(19) Uani 1 1 d .
H12 H 0.3588 0.4053 -0.2150 0.049 Uiso 1 1 calc R
C13 C 0.3254(9) 0.4043(7) -0.0957(5) 0.0425(19) Uani 1 1 d .
H13 H 0.3966 0.4755 -0.0744 0.051 Uiso 1 1 calc R
C14 C 0.2463(8) 0.3450(6) -0.0423(5) 0.0366(18) Uani 1 1 d .
H14 H 0.2659 0.3755 0.0151 0.044 Uiso 1 1 calc R
C15 C -0.0382(8) 0.0559(6) 0.3073(4) 0.0352(17) Uani 1 1 d .
H15 H -0.1270 0.0581 0.3225 0.042 Uiso 1 1 calc R
C16 C 0.0453(9) 0.0090(6) 0.3552(5) 0.0423(19) Uani 1 1 d .
H16 H 0.0149 -0.0185 0.4037 0.051 Uiso 1 1 calc R
C17 C 0.1725(9) 0.0019(6) 0.3329(5) 0.0409(19) Uani 1 1 d .
H17 H 0.2299 -0.0302 0.3659 0.049 Uiso 1 1 calc R
C18 C 0.2159(8) 0.0418(6) 0.2621(5) 0.0366(18) Uani 1 1 d .
H18 H 0.3020 0.0353 0.2457 0.044 Uiso 1 1 calc R
C19 C 0.1349(7) 0.0910(5) 0.2153(4) 0.0289(16) Uani 1 1 d .
H19 H 0.1671 0.1192 0.1674 0.035 Uiso 1 1 calc R
C20 C -0.4353(8) 0.0886(6) 0.1429(5) 0.0380(18) Uani 1 1 d .
H20 H -0.4239 0.0256 0.1651 0.046 Uiso 1 1 calc R
C21 C -0.5655(8) 0.0781(7) 0.0935(5) 0.0393(18) Uani 1 1 d .
H21 H -0.6429 0.0085 0.0828 0.047 Uiso 1 1 calc R
C22 C -0.5823(8) 0.1677(7) 0.0604(5) 0.0407(19) Uani 1 1 d .
H22 H -0.6713 0.1609 0.0268 0.049 Uiso 1 1 calc R
C23 C -0.4690(9) 0.2679(7) 0.0761(5) 0.047(2) Uani 1 1 d .
H23 H -0.4796 0.3300 0.0523 0.056 Uiso 1 1 calc R
C24 C -0.3411(7) 0.2789(6) 0.1258(5) 0.0378(18) Uani 1 1 d .
H24 H -0.2645 0.3489 0.1367 0.045 Uiso 1 1 calc R
C25 C 0.3176(8) 0.4533(6) 0.3240(4) 0.0342(17) Uani 1 1 d .
H25 H 0.3855 0.5271 0.3548 0.041 Uiso 1 1 calc R
C26 C 0.2782(8) 0.3733(7) 0.3872(5) 0.0383(18) Uani 1 1 d .
H26A H 0.2054 0.3014 0.3585 0.046 Uiso 1 1 calc R
H26B H 0.2343 0.4060 0.4298 0.046 Uiso 1 1 calc R
C27 C 0.4120(9) 0.3514(7) 0.4300(5) 0.046(2) Uani 1 1 d .
H27A H 0.4784 0.4214 0.4654 0.056 Uiso 1 1 calc R
H27B H 0.3811 0.2947 0.4666 0.056 Uiso 1 1 calc R
C28 C 0.4927(9) 0.3105(7) 0.3675(5) 0.044(2) Uani 1 1 d .
H28A H 0.5821 0.3034 0.3973 0.053 Uiso 1 1 calc R
H28B H 0.4310 0.2356 0.3370 0.053 Uiso 1 1 calc R
C29 C 0.5319(9) 0.3915(7) 0.3060(5) 0.048(2) Uani 1 1 d .
H29A H 0.5800 0.3616 0.2643 0.057 Uiso 1 1 calc R
H29B H 0.6009 0.4644 0.3358 0.057 Uiso 1 1 calc R
C30 C 0.3950(8) 0.4091(7) 0.2611(4) 0.0387(19) Uani 1 1 d .
H30A H 0.4232 0.4630 0.2221 0.046 Uiso 1 1 calc R
H30B H 0.3285 0.3371 0.2284 0.046 Uiso 1 1 calc R
C31 C 0.0900(7) 0.5462(6) 0.3576(4) 0.0269(15) Uani 1 1 d .
H31 H 0.0485 0.4867 0.3913 0.032 Uiso 1 1 calc R
C32 C 0.2067(8) 0.6413(6) 0.4202(4) 0.0354(17) Uani 1 1 d .
H32A H 0.2846 0.6139 0.4428 0.042 Uiso 1 1 calc R
H32B H 0.2502 0.7045 0.3911 0.042 Uiso 1 1 calc R
C33 C 0.1416(8) 0.6822(6) 0.4918(4) 0.0314(16) Uani 1 1 d .
H33A H 0.2173 0.7459 0.5290 0.038 Uiso 1 1 calc R
H33B H 0.1076 0.6212 0.5246 0.038 Uiso 1 1 calc R
C34 C 0.0139(8) 0.7193(6) 0.4592(4) 0.0366(18) Uani 1 1 d .
H34A H -0.0295 0.7413 0.5066 0.044 Uiso 1 1 calc R
H34B H 0.0497 0.7855 0.4315 0.044 Uiso 1 1 calc R
C35 C -0.1024(8) 0.6246(6) 0.3974(4) 0.0350(17) Uani 1 1 d .
H35A H -0.1454 0.5613 0.4265 0.042 Uiso 1 1 calc R
H35B H -0.1807 0.6518 0.3749 0.042 Uiso 1 1 calc R
C36 C -0.0364(8) 0.5846(6) 0.3258(4) 0.0308(16) Uani 1 1 d .
H36A H -0.0013 0.6464 0.2938 0.037 Uiso 1 1 calc R
H36B H -0.1121 0.5217 0.2878 0.037 Uiso 1 1 calc R
C37 C 0.2159(8) 0.5705(6) 0.1985(4) 0.0284(15) Uani 1 1 d .
H37 H 0.2703 0.5336 0.1646 0.034 Uiso 1 1 calc R
C38 C 0.0907(8) 0.5790(6) 0.1345(4) 0.0323(16) Uani 1 1 d .
H38A H 0.0228 0.5031 0.1103 0.039 Uiso 1 1 calc R
H38B H 0.0362 0.6208 0.1627 0.039 Uiso 1 1 calc R
C39 C 0.1541(8) 0.6394(6) 0.0657(4) 0.0356(17) Uani 1 1 d .
H39A H 0.0747 0.6460 0.0256 0.043 Uiso 1 1 calc R
H39B H 0.2030 0.5947 0.0354 0.043 Uiso 1 1 calc R
C40 C 0.2627(9) 0.7561(6) 0.1005(4) 0.0397(19) Uani 1 1 d .
H40A H 0.2126 0.8027 0.1273 0.048 Uiso 1 1 calc R
H40B H 0.3034 0.7921 0.0545 0.048 Uiso 1 1 calc R
C41 C 0.3868(8) 0.7493(6) 0.1647(4) 0.0399(19) Uani 1 1 d .
H41A H 0.4426 0.7084 0.1369 0.048 Uiso 1 1 calc R
H41B H 0.4534 0.8258 0.1885 0.048 Uiso 1 1 calc R
C42 C 0.3254(8) 0.6886(6) 0.2348(4) 0.0357(17) Uani 1 1 d .
H42A H 0.2765 0.7328 0.2657 0.043 Uiso 1 1 calc R
H42B H 0.4056 0.6819 0.2743 0.043 Uiso 1 1 calc R
C43 C 0.6464(13) -0.1039(11) 0.4044(7) 0.097(4) Uani 1 1 d .
H43A H 0.5878 -0.1658 0.4290 0.117 Uiso 1 1 calc R
H43B H 0.7400 -0.0664 0.4412 0.117 Uiso 1 1 calc R
H43C H 0.6625 -0.1333 0.3501 0.117 Uiso 1 1 calc R
C44 C 0.5672(12) -0.0204(9) 0.3932(7) 0.075(3) Uani 1 1 d .
H44A H 0.4726 -0.0598 0.3565 0.090 Uiso 1 1 calc R
H44B H 0.6242 0.0383 0.3643 0.090 Uiso 1 1 calc R
C45 C 0.5387(12) 0.0391(10) 0.4763(7) 0.085(4) Uani 1 1 d .
H45A H 0.6328 0.0866 0.5106 0.102 Uiso 1 1 calc R
H45B H 0.4828 0.0885 0.4619 0.102 Uiso 1 1 calc R

loop_
_atom_site_aniso_label
_atom_site_aniso_U_11
_atom_site_aniso_U_22
_atom_site_aniso_U_33
_atom_site_aniso_U_23
_atom_site_aniso_U_13
_atom_site_aniso_U_12
Ni1 0.0288(5) 0.0264(5) 0.0267(5) 0.0019(4) 0.0037(4) 0.0087(4)
P1 0.0280(10) 0.0278(10) 0.0275(9) 0.0035(8) 0.0022(8) 0.0092(8)
N1 0.027(3) 0.021(3) 0.042(3) -0.003(3) -0.006(3) -0.001(3)
C1 0.049(5) 0.024(4) 0.033(4) 0.006(3) 0.001(3) 0.012(4)
C2 0.036(4) 0.035(4) 0.027(4) 0.005(3) 0.005(3) 0.011(4)
C3 0.036(4) 0.047(5) 0.023(3) 0.005(3) 0.007(3) 0.013(4)
C4 0.031(4) 0.034(4) 0.029(4) 0.008(3) 0.006(3) 0.011(3)
C5 0.029(4) 0.036(4) 0.019(3) 0.006(3) 0.005(3) 0.014(3)
C6 0.023(4) 0.025(4) 0.034(4) 0.002(3) 0.003(3) 0.008(3)
C7 0.034(4) 0.026(4) 0.025(3) 0.003(3) -0.001(3) 0.011(3)
C8 0.034(4) 0.027(4) 0.026(3) -0.001(3) 0.010(3) 0.012(3)
C9 0.033(4) 0.021(4) 0.023(3) -0.001(3) 0.005(3) 0.011(3)
C10 0.042(5) 0.028(4) 0.037(4) 0.005(3) 0.010(3) 0.014(4)
C11 0.054(5) 0.032(4) 0.035(4) 0.014(3) 0.015(4) 0.015(4)
C12 0.046(5) 0.037(5) 0.040(4) 0.016(4) 0.014(4) 0.010(4)
C13 0.043(5) 0.033(4) 0.048(5) 0.003(4) 0.010(4) 0.009(4)
C14 0.033(4) 0.038(4) 0.034(4) 0.003(3) 0.011(3) 0.005(4)
C15 0.040(4) 0.032(4) 0.036(4) 0.010(3) 0.009(3) 0.012(4)
C16 0.052(5) 0.039(5) 0.041(4) 0.013(4) 0.008(4) 0.019(4)
C17 0.043(5) 0.038(5) 0.043(4) 0.012(4) -0.002(4) 0.017(4)
C18 0.025(4) 0.035(4) 0.051(5) 0.005(4) 0.002(3) 0.014(4)
C19 0.029(4) 0.021(4) 0.043(4) 0.006(3) 0.007(3) 0.017(3)
C20 0.027(4) 0.031(4) 0.048(4) 0.010(3) 0.001(3) 0.000(4)
C21 0.020(4) 0.037(5) 0.049(5) 0.005(4) -0.003(3) -0.002(3)
C22 0.030(4) 0.041(5) 0.044(4) 0.008(4) -0.004(3) 0.005(4)
C23 0.039(5) 0.044(5) 0.056(5) 0.015(4) -0.010(4) 0.015(4)
C24 0.017(4) 0.033(4) 0.056(5) 0.011(4) -0.009(3) 0.004(3)
C25 0.028(4) 0.031(4) 0.028(4) -0.003(3) -0.007(3) -0.004(3)
C26 0.043(5) 0.041(5) 0.039(4) 0.012(3) 0.006(4) 0.023(4)
C27 0.052(5) 0.048(5) 0.044(5) 0.010(4) -0.008(4) 0.029(4)
C28 0.042(5) 0.042(5) 0.048(5) 0.002(4) -0.008(4) 0.021(4)
C29 0.036(5) 0.052(6) 0.061(5) 0.011(4) 0.004(4) 0.024(4)
C30 0.039(4) 0.056(5) 0.032(4) 0.015(4) 0.009(3) 0.028(4)
C31 0.028(4) 0.026(4) 0.026(3) 0.002(3) -0.001(3) 0.011(3)
C32 0.037(4) 0.041(5) 0.027(4) 0.003(3) 0.006(3) 0.013(4)
C33 0.041(4) 0.024(4) 0.025(4) 0.000(3) 0.000(3) 0.009(3)
C34 0.046(5) 0.032(4) 0.036(4) 0.005(3) 0.014(4) 0.016(4)
C35 0.035(4) 0.040(5) 0.032(4) 0.008(3) 0.009(3) 0.015(4)
C36 0.032(4) 0.033(4) 0.026(4) 0.003(3) 0.002(3) 0.011(3)
C37 0.034(4) 0.025(4) 0.025(3) -0.002(3) 0.003(3) 0.011(3)
C38 0.031(4) 0.035(4) 0.029(4) 0.004(3) -0.003(3) 0.012(3)
C39 0.049(5) 0.030(4) 0.028(4) 0.005(3) 0.007(3) 0.013(4)
C40 0.059(5) 0.031(4) 0.036(4) 0.012(3) 0.016(4) 0.019(4)
C41 0.044(5) 0.033(4) 0.038(4) 0.012(3) 0.008(4) 0.004(4)
C42 0.043(5) 0.022(4) 0.036(4) 0.004(3) 0.002(3) 0.004(3)
C43 0.078(9) 0.128(12) 0.093(9) 0.029(8) 0.017(7) 0.040(9)
C44 0.063(7) 0.071(7) 0.080(7) 0.002(6) 0.016(6) 0.009(6)
C45 0.062(7) 0.078(9) 0.086(8) 0.006(6) -0.020(6) -0.003(6)

loop_
_atom_type_symbol
_atom_type_description
_atom_type_scat_dispersion_real
_atom_type_scat_dispersion_imag
_atom_type_scat_source
C C 0.0033 0.0016 'International Tables Vol C Tables 4.2.6.8 and 6.1.1.4'
N N 0.0061 0.0033 'International Tables Vol C Tables 4.2.6.8 and 6.1.1.4'
Ni Ni 0.3393 1.1124 'International Tables Vol C Tables 4.2.6.8 and 6.1.1.4'
P P 0.1023 0.0942 'International Tables Vol C Tables 4.2.6.8 and 6.1.1.4'
H H 0.0000 0.0000 'International Tables Vol C Tables 4.2.6.8 and 6.1.1.4'

loop_
_geom_angle_atom_site_label_1
_geom_angle_atom_site_label_2
_geom_angle_atom_site_label_3
_geom_angle
_geom_angle_site_symmetry_1
N1 Ni1 C2 114.3(3) .
N1 Ni1 C1 156.7(3) .
C2 Ni1 C1 42.5(3) .
N1 Ni1 C3 83.5(3) .
C2 Ni1 C3 41.3(3) .
C1 Ni1 C3 75.1(3) .
N1 Ni1 P1 101.58(18) .
C2 Ni1 P1 143.2(2) .
C1 Ni1 P1 101.7(2) .
C3 Ni1 P1 159.8(2) .
C37 P1 C31 110.9(3) .
C37 P1 C25 104.5(3) .
C31 P1 C25 104.6(3) .
C37 P1 Ni1 112.3(2) .
C31 P1 Ni1 116.5(2) .
C25 P1 Ni1 106.9(2) .
C5 N1 Ni1 120.2(5) .
C2 C1 Ni1 68.1(4) .
C3 C2 C1 118.7(7) .
C3 C2 C6 120.4(6) .
C1 C2 C6 119.7(6) .
C3 C2 Ni1 71.4(4) .
C1 C2 Ni1 69.4(4) .
C6 C2 Ni1 120.5(5) .
C2 C3 C7 121.6(6) .
C2 C3 C4 120.7(6) .
C7 C3 C4 117.2(6) .
C2 C3 Ni1 67.3(4) .
C7 C3 Ni1 103.0(5) .
C4 C3 Ni1 107.3(5) .
C5 C4 C3 109.9(6) .
N1 C5 C8 128.6(7) .
N1 C5 C4 112.0(5) .
C8 C5 C4 119.1(6) .
C20 C6 C24 118.4(6) .
C20 C6 C2 117.6(6) .
C24 C6 C2 124.0(6) .
C19 C7 C15 117.2(6) .
C19 C7 C3 121.9(6) .
C15 C7 C3 120.3(6) .
C5 C8 C9 132.0(6) .
C10 C9 C14 114.4(6) .
C10 C9 C8 119.2(6) .
C14 C9 C8 126.4(6) .
C11 C10 C9 123.5(7) .
C10 C11 C12 120.1(7) .
C13 C12 C11 118.5(7) .
C12 C13 C14 121.6(8) .
C13 C14 C9 121.8(7) .
C16 C15 C7 121.1(7) .
C17 C16 C15 120.3(7) .
C16 C17 C18 119.6(7) .
C19 C18 C17 120.3(7) .
C18 C19 C7 121.4(7) .
C6 C20 C21 120.8(7) .
C22 C21 C20 120.1(7) .
C21 C22 C23 119.4(7) .
C24 C23 C22 120.6(7) .
C23 C24 C6 120.7(7) .
C30 C25 C26 110.5(6) .
C30 C25 P1 112.0(5) .
C26 C25 P1 109.9(5) .
C25 C26 C27 111.6(6) .
C28 C27 C26 112.1(6) .
C29 C28 C27 110.7(7) .
C28 C29 C30 110.9(7) .
C25 C30 C29 110.5(6) .
C36 C31 C32 110.3(5) .
C36 C31 P1 112.4(4) .
C32 C31 P1 117.5(5) .
C33 C32 C31 111.1(6) .
C32 C33 C34 111.2(5) .
C35 C34 C33 111.0(6) .
C36 C35 C34 110.5(6) .
C35 C36 C31 111.6(5) .
C42 C37 C38 110.4(6) .
C42 C37 P1 117.3(4) .
C38 C37 P1 113.2(5) .
C39 C38 C37 109.3(6) .
C38 C39 C40 111.6(6) .
C39 C40 C41 110.8(6) .
C42 C41 C40 110.3(6) .
C41 C42 C37 110.4(6) .
C43 C44 C45 115.7(10) .
C45 C45 C44 112.3(13) 2_656

loop_
_geom_bond_atom_site_label_1
_geom_bond_atom_site_label_2
_geom_bond_distance
_geom_bond_site_symmetry_2
Ni1 N1 1.850(6) .
Ni1 C2 1.976(7) .
Ni1 C1 1.995(7) .
Ni1 C3 2.031(8) .
Ni1 P1 2.198(2) .
P1 C37 1.842(7) .
P1 C31 1.848(6) .
P1 C25 1.866(7) .
N1 C5 1.369(8) .
C1 C2 1.438(9) .
C2 C3 1.415(10) .
C2 C6 1.511(9) .
C3 C7 1.493(9) .
C3 C4 1.516(9) .
C4 C5 1.515(9) .
C5 C8 1.375(8) .
C6 C20 1.377(10) .
C6 C24 1.383(9) .
C7 C19 1.400(9) .
C7 C15 1.403(9) .
C8 C9 1.442(9) .
C9 C10 1.402(9) .
C9 C14 1.423(10) .
C10 C11 1.373(10) .
C11 C12 1.386(10) .
C12 C13 1.371(10) .
C13 C14 1.376(10) .
C15 C16 1.382(10) .
C16 C17 1.380(11) .
C17 C18 1.382(10) .
C18 C19 1.376(9) .
C20 C21 1.389(10) .
C21 C22 1.366(10) .
C22 C23 1.377(11) .
C23 C24 1.372(10) .
C25 C30 1.522(10) .
C25 C26 1.535(10) .
C26 C27 1.537(10) .
C27 C28 1.522(11) .
C28 C29 1.521(11) .
C29 C30 1.549(10) .
C31 C36 1.534(9) .
C31 C32 1.546(9) .
C32 C33 1.529(9) .
C33 C34 1.539(10) .
C34 C35 1.536(10) .
C35 C36 1.531(9) .
C37 C42 1.548(9) .
C37 C38 1.558(9) .
C38 C39 1.525(9) .
C39 C40 1.527(10) .
C40 C41 1.543(10) .
C41 C42 1.538(9) .
C43 C44 1.525(15) .
C44 C45 1.588(15) .
C45 C45 1.42(2) 2_656
